data_4507209
loop_
_publ_author_name
'Crisan, Manuela'
'Bourosh, Paulina'
'Chumakov, Yurii'
'Petric, Mihaela'
'Ilia, Gheorghe'

_publ_section_title
;
 Supramolecular Assembly and Ab Initio Quantum Chemical Calculations of
 2-Hydroxyethylammonium Salts ofpara-Substituted Benzoic Acids
;
_journal_issue 1
_journal_name_full 'Crystal Growth &amp; Design'
_journal_page_first 143
_journal_paper_doi 10.1021/cg301304y
_journal_volume 13
_journal_year 2013
_chemical_formula_sum 'C10 H15 N O3'
_chemical_formula_weight 197.23
_chemical_name_systematic
; 
 2-hydroxyethylammonium 4-methylbenzoate 
;
_space_group_IT_number 45
_symmetry_cell_setting orthorhombic
_symmetry_space_group_name_Hall 'I 2 -2c'
_symmetry_space_group_name_H-M 'I b a 2'
_atom_sites_solution_hydrogens geom
_atom_sites_solution_primary direct
_atom_sites_solution_secondary difmap
_audit_creation_method SHELXL-97
_cell_angle_alpha 90.00
_cell_angle_beta 90.00
_cell_angle_gamma 90.00
_cell_formula_units_Z 8
_cell_length_a 9.795(2)
_cell_length_b 26.905(5)
_cell_length_c 7.9890(16)
_cell_measurement_temperature 293(2)
_cell_volume 2105.4(7)
_computing_structure_refinement 'SHELXL-97 (Sheldrick, 1997)'
_computing_structure_solution 'SHELXS-97 (Sheldrick, 1990)'
_diffrn_ambient_temperature 293(2)
_diffrn_measured_fraction_theta_full 1.000
_diffrn_measured_fraction_theta_max 1.000
_diffrn_radiation_monochromator graphite
_diffrn_radiation_source 'fine-focus sealed tube'
_diffrn_radiation_type CuK\a
_diffrn_radiation_wavelength 1.54184
_diffrn_reflns_av_R_equivalents 0.0000
_diffrn_reflns_av_sigmaI/netI 0.0288
_diffrn_reflns_limit_h_max 11
_diffrn_reflns_limit_h_min -11
_diffrn_reflns_limit_k_max 15
_diffrn_reflns_limit_k_min -32
_diffrn_reflns_limit_l_max 3
_diffrn_reflns_limit_l_min -9
_diffrn_reflns_number 1077
_diffrn_reflns_theta_full 69.97
_diffrn_reflns_theta_max 69.97
_diffrn_reflns_theta_min 3.29
_exptl_absorpt_coefficient_mu 0.758
_exptl_absorpt_correction_T_max 0.941
_exptl_absorpt_correction_T_min 0.880
_exptl_absorpt_correction_type multi-scan
_exptl_absorpt_process_details SADABS
_exptl_crystal_density_diffrn 1.244
_exptl_crystal_density_method 'not measured'
_exptl_crystal_F_000 848
_exptl_crystal_size_max 0.22
_exptl_crystal_size_mid 0.14
_exptl_crystal_size_min 0.08
_refine_diff_density_max 0.149
_refine_diff_density_min -0.140
_refine_diff_density_rms 0.036
_refine_ls_abs_structure_details 'Flack H D (1983), Acta Cryst. A39, 876-881'
_refine_ls_abs_structure_Flack 0.2(5)
_refine_ls_extinction_coef 0.0018(2)
_refine_ls_extinction_expression Fc^*^=kFc[1+0.001xFc^2^\l^3^/sin(2\q)]^-1/4^
_refine_ls_extinction_method SHELXL
_refine_ls_goodness_of_fit_ref 1.008
_refine_ls_hydrogen_treatment constr
_refine_ls_matrix_type full
_refine_ls_number_parameters 129
_refine_ls_number_reflns 1077
_refine_ls_number_restraints 1
_refine_ls_restrained_S_all 1.008
_refine_ls_R_factor_all 0.0499
_refine_ls_R_factor_gt 0.0375
_refine_ls_shift/su_max 0.000
_refine_ls_shift/su_mean 0.000
_refine_ls_structure_factor_coef Fsqd
_refine_ls_weighting_details 'calc w=1/[\s^2^(Fo^2^)+(0.0619P)^2^+0.0000P] where P=(Fo^2^+2Fc^2^)/3'
_refine_ls_weighting_scheme calc
_refine_ls_wR_factor_gt 0.1027
_refine_ls_wR_factor_ref 0.1091
_reflns_number_gt 855
_reflns_number_total 1077
_reflns_threshold_expression >2sigma(I)
_cod_data_source_file cg301304y_si_002.cif
_cod_data_source_block 2_xiap
_cod_original_sg_symbol_H-M Iba2
_cod_database_code 4507209

loop_
_symmetry_equiv_pos_as_xyz
'x, y, z'
'-x, -y, z'
'x+1/2, -y+1/2, z'
'-x+1/2, y+1/2, z'
'x+1/2, y+1/2, z+1/2'
'-x+1/2, -y+1/2, z+1/2'
'x+1, -y+1, z+1/2'
'-x+1, y+1, z+1/2'

loop_
_atom_site_label
_atom_site_type_symbol
_atom_site_fract_x
_atom_site_fract_y
_atom_site_fract_z
_atom_site_U_iso_or_equiv
_atom_site_adp_type
_atom_site_occupancy
_atom_site_symmetry_multiplicity
_atom_site_calc_flag
_atom_site_refinement_flags
N1 N -0.2001(3) 0.04047(9) 0.9131(4) 0.0469(7) Uani 1 1 d .
H1A H -0.2198 0.0099 0.8780 0.056 Uiso 1 1 calc R
H2A H -0.2454 0.0467 1.0074 0.056 Uiso 1 1 calc R
H3A H -0.1108 0.0429 0.9318 0.056 Uiso 1 1 calc R
O1 O -0.4677(3) 0.07653(12) 0.8646(4) 0.0880(11) Uani 1 1 d .
H1C H -0.5474 0.0719 0.8374 0.106 Uiso 1 1 calc R
C1 C -0.2403(3) 0.07660(13) 0.7846(6) 0.0538(9) Uani 1 1 d .
H1D H -0.1791 0.0738 0.6896 0.065 Uiso 1 1 calc R
H1E H -0.2314 0.1099 0.8296 0.065 Uiso 1 1 calc R
C2 C -0.3834(3) 0.06884(15) 0.7269(5) 0.0591(10) Uani 1 1 d .
H2B H -0.4058 0.0921 0.6384 0.071 Uiso 1 1 calc R
H2C H -0.3948 0.0353 0.6844 0.071 Uiso 1 1 calc R
O2 O 0.0737(2) 0.06393(9) 0.9245(3) 0.0537(6) Uani 1 1 d .
O3 O 0.2601(2) 0.05487(8) 0.7712(4) 0.0508(7) Uani 1 1 d .
C3 C 0.1604(3) 0.13512(10) 0.7863(4) 0.0386(7) Uani 1 1 d .
C4 C 0.0591(3) 0.16590(12) 0.8501(5) 0.0471(8) Uani 1 1 d .
H4A H -0.0067 0.1527 0.9213 0.056 Uiso 1 1 calc R
C5 C 0.0546(3) 0.21575(11) 0.8093(5) 0.0515(9) Uani 1 1 d .
H5A H -0.0148 0.2356 0.8523 0.062 Uiso 1 1 calc R
C6 C 0.1520(3) 0.23670(11) 0.7054(5) 0.0491(8) Uani 1 1 d .
C7 C 0.2530(3) 0.20611(11) 0.6416(5) 0.0506(9) Uani 1 1 d .
H7A H 0.3188 0.2194 0.5707 0.061 Uiso 1 1 calc R
C8 C 0.2577(3) 0.15606(11) 0.6815(5) 0.0481(8) Uani 1 1 d .
H8A H 0.3268 0.1363 0.6376 0.058 Uiso 1 1 calc R
C9 C 0.1635(3) 0.08100(10) 0.8298(5) 0.0414(7) Uani 1 1 d .
C10 C 0.1499(4) 0.29193(12) 0.6625(6) 0.0683(12) Uani 1 1 d .
H10A H 0.0729 0.3074 0.7156 0.102 Uiso 1 1 calc R
H10B H 0.1430 0.2960 0.5434 0.102 Uiso 1 1 calc R
H10C H 0.2326 0.3072 0.7015 0.102 Uiso 1 1 calc R

loop_
_atom_site_aniso_label
_atom_site_aniso_U_11
_atom_site_aniso_U_22
_atom_site_aniso_U_33
_atom_site_aniso_U_23
_atom_site_aniso_U_13
_atom_site_aniso_U_12
N1 0.0382(12) 0.0490(13) 0.0534(18) -0.0039(15) -0.0008(13) 0.0010(11)
O1 0.0431(15) 0.156(3) 0.0653(19) -0.017(2) -0.0028(14) 0.0097(15)
C1 0.0506(19) 0.0591(18) 0.052(2) 0.0060(19) 0.0067(19) 0.0010(14)
C2 0.054(2) 0.072(2) 0.051(2) -0.005(2) -0.0088(19) 0.0101(18)
O2 0.0435(11) 0.0561(12) 0.0616(16) 0.0099(14) 0.0060(13) -0.0100(9)
O3 0.0483(12) 0.0455(11) 0.0585(17) -0.0012(12) 0.0015(13) 0.0037(9)
C3 0.0360(13) 0.0423(14) 0.0374(16) -0.0035(14) -0.0052(15) -0.0050(11)
C4 0.0408(15) 0.0512(16) 0.049(2) -0.0041(16) 0.0079(16) -0.0025(12)
C5 0.0482(16) 0.0493(17) 0.057(2) -0.0114(18) 0.0028(17) 0.0023(13)
C6 0.0524(18) 0.0405(16) 0.054(2) -0.0035(16) -0.0096(18) -0.0031(13)
C7 0.0475(19) 0.0495(17) 0.055(2) 0.0022(18) 0.0028(18) -0.0092(14)
C8 0.0386(16) 0.0514(16) 0.054(2) -0.0015(17) 0.0052(16) -0.0003(13)
C9 0.0341(14) 0.0452(14) 0.0448(19) -0.0007(16) -0.0079(15) -0.0041(12)
C10 0.077(2) 0.0401(18) 0.088(3) 0.002(2) -0.008(3) -0.0029(16)

loop_
_atom_type_symbol
_atom_type_description
_atom_type_scat_dispersion_real
_atom_type_scat_dispersion_imag
_atom_type_scat_source
C C 0.0181 0.0091 'International Tables Vol C Tables 4.2.6.8 and 6.1.1.4'
H H 0.0000 0.0000 'International Tables Vol C Tables 4.2.6.8 and 6.1.1.4'
N N 0.0311 0.0180 'International Tables Vol C Tables 4.2.6.8 and 6.1.1.4'
O O 0.0492 0.0322 'International Tables Vol C Tables 4.2.6.8 and 6.1.1.4'

loop_
_geom_angle_atom_site_label_1
_geom_angle_atom_site_label_2
_geom_angle_atom_site_label_3
_geom_angle
N1 C1 C2 112.1(3)
O1 C2 C1 107.1(3)
C8 C3 C4 118.0(3)
C8 C3 C9 121.4(3)
C4 C3 C9 120.6(3)
C5 C4 C3 121.0(3)
C4 C5 C6 121.0(3)
C7 C6 C5 118.1(3)
C7 C6 C10 120.4(3)
C5 C6 C10 121.5(3)
C6 C7 C8 121.2(3)
C7 C8 C3 120.7(3)
O2 C9 O3 123.1(3)
O2 C9 C3 119.0(3)
O3 C9 C3 117.9(3)

loop_
_geom_bond_atom_site_label_1
_geom_bond_atom_site_label_2
_geom_bond_distance
N1 C1 1.468(5)
O1 C2 1.390(5)
C1 C2 1.490(5)
O2 C9 1.248(4)
O3 C9 1.269(4)
C3 C8 1.388(4)
C3 C4 1.390(4)
C3 C9 1.497(4)
C4 C5 1.381(4)
C5 C6 1.385(5)
C6 C7 1.384(5)
C6 C10 1.525(4)
C7 C8 1.385(5)

loop_
_geom_hbond_atom_site_label_D
_geom_hbond_atom_site_label_H
_geom_hbond_atom_site_label_A
_geom_hbond_distance_DH
_geom_hbond_distance_HA
_geom_hbond_distance_DA
_geom_hbond_angle_DHA
_geom_hbond_site_symmetry_A
N1 H3A O2 0.89 1.90 2.757(3) 162.6 .
N1 H1A O3 0.89 1.98 2.865(3) 172.8 2
N1 H2A O3 0.89 2.12 2.946(5) 153.3 8_445
O1 H1C O3 0.82 2.01 2.829(3) 175.5 1_455

loop_
_geom_torsion_atom_site_label_1
_geom_torsion_atom_site_label_2
_geom_torsion_atom_site_label_3
_geom_torsion_atom_site_label_4
_geom_torsion
N1 C1 C2 O1 62.8(4)
C8 C3 C4 C5 0.5(5)
C9 C3 C4 C5 -179.4(3)
C3 C4 C5 C6 -0.8(5)
C4 C5 C6 C7 0.8(5)
C4 C5 C6 C10 -178.7(4)
C5 C6 C7 C8 -0.6(5)
C10 C6 C7 C8 178.9(4)
C6 C7 C8 C3 0.3(6)
C4 C3 C8 C7 -0.3(5)
C9 C3 C8 C7 179.6(3)
C8 C3 C9 O2 -180.0(3)
C4 C3 C9 O2 -0.1(4)
C8 C3 C9 O3 1.7(4)
C4 C3 C9 O3 -178.4(3)
